data_7243854
loop_
_publ_author_name
'Nandi, Sujay Kumar'
'Mondal, Saikat'
'Mondal, Sahabaj'
'Gumtya, Milan'
'Haldar, Debasish'

_publ_section_title
;
 Structure--mechanical property relationship of a pentapeptide crystal
;
_journal_issue 46
_journal_name_full CrystEngComm
_journal_page_first 8093
_journal_page_last 8098
_journal_paper_doi 10.1039/D1CE00738F
_journal_volume 23
_journal_year 2021
_chemical_absolute_configuration S
_chemical_formula_moiety 'C34 H55 N5 O8'
_chemical_formula_sum 'C34 H55 N5 O8'
_chemical_formula_weight 661.83
_space_group_crystal_system orthorhombic
_space_group_IT_number 19
_space_group_name_Hall 'P 2ac 2ab'
_space_group_name_H-M_alt 'P 21 21 21'
_atom_sites_solution_hydrogens geom
_atom_sites_solution_primary dual
_audit_creation_date 2018-10-31
_audit_creation_method
;
Olex2 1.2
(compiled 2018.04.26 svn.r3504 for OlexSys, GUI svn.r5492)
;
_audit_update_record
;
2020-10-15 deposited with the CCDC.	2021-10-12 downloaded from the CCDC.
;
_cell_angle_alpha 90
_cell_angle_beta 90
_cell_angle_gamma 90
_cell_formula_units_Z 4
_cell_length_a 9.5985(4)
_cell_length_b 23.0985(11)
_cell_length_c 16.6315(7)
_cell_measurement_reflns_used 3647
_cell_measurement_temperature 293(2)
_cell_measurement_theta_max 24.9000
_cell_measurement_theta_min 2.1180
_cell_volume 3687.4(3)
_computing_cell_refinement
;
CrysAlisPro, Agilent Technologies,
Version 1.171.37.34 (release 22-05-2014 CrysAlis171 .NET)
(compiled May 22 2014,16:03:01)
;
_computing_data_collection
;
CrysAlisPro, Agilent Technologies,
Version 1.171.37.34 (release 22-05-2014 CrysAlis171 .NET)
(compiled May 22 2014,16:03:01)
;
_computing_data_reduction
;
CrysAlisPro, Agilent Technologies,
Version 1.171.37.34 (release 22-05-2014 CrysAlis171 .NET)
(compiled May 22 2014,16:03:01)
;
_computing_molecular_graphics 'Olex2 (Dolomanov et al., 2009)'
_computing_publication_material 'Olex2 (Dolomanov et al., 2009)'
_computing_structure_refinement 'ShelXL (Sheldrick, 2015)'
_computing_structure_solution 'ShelXT (Sheldrick, 2015)'
_diffrn_ambient_temperature 293(2)
_diffrn_detector 'CCD plate'
_diffrn_detector_area_resol_mean 7.9580
_diffrn_detector_type Eos
_diffrn_measured_fraction_theta_full 0.993
_diffrn_measured_fraction_theta_max 0.993
_diffrn_measurement_details
;
#__ type_ start__ end____ width___ exp.time_
  1 omega  -20.00   31.00   1.0000   22.5000
omega____ theta____ kappa____ phi______ frames
    -      -25.6054  -99.0000   30.0000 51

#__ type_ start__ end____ width___ exp.time_
  2 omega  -50.00   65.00   1.0000   22.5000
omega____ theta____ kappa____ phi______ frames
    -       27.0898  -57.0000   90.0000 115

#__ type_ start__ end____ width___ exp.time_
  3 omega  -11.00   14.00   1.0000   22.5000
omega____ theta____ kappa____ phi______ frames
    -       27.0898   57.0000 -150.0000 25
;
_diffrn_measurement_device 'four-circle diffractometer'
_diffrn_measurement_device_type 'SuperNova, Dual, Cu at zero, Eos'
_diffrn_measurement_method '\w scans'
_diffrn_orient_matrix_UB_11 0.0107242000
_diffrn_orient_matrix_UB_12 0.0298793000
_diffrn_orient_matrix_UB_13 0.0077939000
_diffrn_orient_matrix_UB_21 -0.0073598000
_diffrn_orient_matrix_UB_22 -0.0052228000
_diffrn_orient_matrix_UB_23 0.0418063000
_diffrn_orient_matrix_UB_31 0.0727440000
_diffrn_orient_matrix_UB_32 -0.0048571000
_diffrn_orient_matrix_UB_33 0.0030150000
_diffrn_radiation_monochromator mirror
_diffrn_radiation_probe x-ray
_diffrn_radiation_type MoK\a
_diffrn_radiation_wavelength 0.71073
_diffrn_reflns_av_R_equivalents 0.0341
_diffrn_reflns_av_unetI/netI 0.0644
_diffrn_reflns_Laue_measured_fraction_full 0.993
_diffrn_reflns_Laue_measured_fraction_max 0.993
_diffrn_reflns_limit_h_max 10
_diffrn_reflns_limit_h_min -11
_diffrn_reflns_limit_k_max 24
_diffrn_reflns_limit_k_min -27
_diffrn_reflns_limit_l_max 19
_diffrn_reflns_limit_l_min -15
_diffrn_reflns_number 9097
_diffrn_reflns_point_group_measured_fraction_full 0.951
_diffrn_reflns_point_group_measured_fraction_max 0.950
_diffrn_reflns_theta_full 25.024
_diffrn_reflns_theta_max 25.024
_diffrn_reflns_theta_min 1.763
_diffrn_source 'SuperNova (Mo) X-ray Source'
_exptl_absorpt_coefficient_mu 0.085
_exptl_absorpt_correction_T_max 1.00000
_exptl_absorpt_correction_T_min 0.87013
_exptl_absorpt_correction_type multi-scan
_exptl_absorpt_process_details
;
CrysAlisPro, Agilent Technologies,
Version 1.171.37.34 (release 22-05-2014 CrysAlis171 .NET)
(compiled May 22 2014,16:03:01)
Empirical absorption correction using spherical harmonics,
 implemented in SCALE3 ABSPACK scaling algorithm.
;
_exptl_crystal_colour 'clear whiteish colourless'
_exptl_crystal_colour_lustre clear
_exptl_crystal_colour_modifier whiteish
_exptl_crystal_colour_primary colourless
_exptl_crystal_density_diffrn 1.192
_exptl_crystal_F_000 1432
_exptl_crystal_size_max 0.2589
_exptl_crystal_size_mid 0.2112
_exptl_crystal_size_min 0.1987
_refine_diff_density_max 0.169
_refine_diff_density_min -0.268
_refine_diff_density_rms 0.046
_refine_ls_abs_structure_details
;
 Flack x determined using 1862 quotients [(I+)-(I-)]/[(I+)+(I-)]
 (Parsons, Flack and Wagner, Acta Cryst. B69 (2013) 249-259).
;
_refine_ls_abs_structure_Flack 0.0002(10)
_refine_ls_extinction_method none
_refine_ls_goodness_of_fit_ref 1.070
_refine_ls_hydrogen_treatment constr
_refine_ls_matrix_type full
_refine_ls_number_parameters 436
_refine_ls_number_reflns 6207
_refine_ls_number_restraints 0
_refine_ls_restrained_S_all 1.070
_refine_ls_R_factor_all 0.0562
_refine_ls_R_factor_gt 0.0482
_refine_ls_shift/su_max 0.000
_refine_ls_shift/su_mean 0.000
_refine_ls_structure_factor_coef Fsqd
_refine_ls_weighting_details 'w=1/[\s^2^(Fo^2^)+(0.0361P)^2^+0.9198P] where P=(Fo^2^+2Fc^2^)/3'
_refine_ls_weighting_scheme calc
_refine_ls_wR_factor_gt 0.1048
_refine_ls_wR_factor_ref 0.1119
_reflns_Friedel_coverage 0.701
_reflns_Friedel_fraction_full 0.896
_reflns_Friedel_fraction_max 0.896
_reflns_number_gt 5500
_reflns_number_total 6207
_reflns_threshold_expression 'I > 2\s(I)'
_cod_data_source_file d1ce00738f2.cif
_cod_data_source_block bpaiblav
_cod_depositor_comments 'Adding full bibliography for 7243854.cif.'
_cod_database_code 7243854
_shelx_shelxl_version_number 2014/7
_chemical_oxdiff_formula 'C H N O'
_shelx_space_group_comment
;
The symmetry employed for this shelxl refinement is uniquely defined
by the following loop, which should always be used as a source of
symmetry information in preference to the above space-group names.
They are only intended as comments.
;
_shelx_estimated_absorpt_t_max 0.983
_shelx_estimated_absorpt_t_min 0.978
_reflns_odcompleteness_completeness 92.71
_reflns_odcompleteness_iscentric 1
_reflns_odcompleteness_theta 25.63
_olex2_refinement_description
;
1. Fixed Uiso
 At 1.2 times of:
  All C(H) groups, All C(H,H) groups, All N(H) groups
 At 1.5 times of:
  All C(H,H,H) groups
2.a Ternary CH refined with riding coordinates:
 C29(H29), C19(H19), C6(H6), C21(H21), C30(H30)
2.b Secondary CH2 refined with riding coordinates:
 C7(H7A,H7B), C20(H20A,H20B)
2.c Aromatic/amide H refined with riding coordinates:
 N4(H4), N2(H2), N1(H1), N3(H3), N5(H5), C13(H13), C9(H9), C11(H11), C12(H12),
 C10(H10)
2.d Idealised Me refined as rotating group:
 C16(H16A,H16B,H16C), C26(H26A,H26B,H26C), C2(H2A,H2B,H2C), C17(H17A,H17B,
 H17C), C27(H27A,H27B,H27C), C1(H1A,H1B,H1C), C31(H31A,H31B,H31C), C32(H32A,
 H32B,H32C), C3(H3A,H3B,H3C), C34(H34A,H34B,H34C), C22(H22A,H22B,H22C),
 C23(H23A,H23B,H23C)
;
_olex2_date_sample_data_collection 2018-10-31
_olex2_submission_special_instructions 'No special instructions were received'

loop_
_space_group_symop_operation_xyz
'x, y, z'
'-x+1/2, -y, z+1/2'
'-x, y+1/2, -z+1/2'
'x+1/2, -y+1/2, -z'

loop_
_atom_site_label
_atom_site_type_symbol
_atom_site_fract_x
_atom_site_fract_y
_atom_site_fract_z
_atom_site_U_iso_or_equiv
_atom_site_adp_type
_atom_site_occupancy
_atom_site_site_symmetry_order
_atom_site_calc_flag
_atom_site_refinement_flags_posn
_atom_site_refinement_flags_adp
_atom_site_refinement_flags_occupancy
_atom_site_disorder_assembly
_atom_site_disorder_group
O3 O 0.3650(2) 0.52654(10) 0.39174(14) 0.0162(5) Uani 1 1 d . . . . .
O2 O 0.2944(2) 0.40480(11) 0.28174(14) 0.0188(6) Uani 1 1 d . . . . .
O1 O 0.1300(2) 0.38755(10) 0.18621(15) 0.0187(6) Uani 1 1 d . . . . .
O5 O 0.6947(2) 0.41385(12) 0.46826(15) 0.0230(6) Uani 1 1 d . . . . .
O6 O 0.8698(2) 0.50619(11) 0.32837(15) 0.0216(6) Uani 1 1 d . . . . .
O4 O 0.3511(3) 0.46325(11) 0.57039(14) 0.0229(6) Uani 1 1 d . . . . .
O8 O 0.7187(3) 0.59622(12) 0.23275(16) 0.0287(7) Uani 1 1 d . . . . .
O7 O 0.8621(3) 0.64815(12) 0.31060(18) 0.0342(7) Uani 1 1 d . . . . .
N4 N 0.5725(3) 0.41493(13) 0.35194(17) 0.0176(7) Uani 1 1 d . . . . .
H4 H 0.4927 0.4095 0.3296 0.021 Uiso 1 1 calc R . . . .
N2 N 0.1463(3) 0.49096(13) 0.39751(16) 0.0155(7) Uani 1 1 d . . . . .
H2 H 0.0720 0.4817 0.3716 0.019 Uiso 1 1 calc R . . . .
N1 N 0.1644(3) 0.47719(12) 0.22728(17) 0.0161(7) Uani 1 1 d . . . . .
H1 H 0.0930 0.4855 0.1983 0.019 Uiso 1 1 calc R . . . .
N3 N 0.3296(3) 0.40763(13) 0.45946(17) 0.0164(7) Uani 1 1 d . . . . .
H3 H 0.2773 0.3975 0.4199 0.020 Uiso 1 1 calc R . . . .
N5 N 0.6476(3) 0.53067(12) 0.35599(17) 0.0159(6) Uani 1 1 d . . . . .
H5 H 0.5633 0.5187 0.3616 0.019 Uiso 1 1 calc R . . . .
C5 C 0.2040(4) 0.42176(15) 0.2346(2) 0.0155(8) Uani 1 1 d . . . . .
C28 C 0.7446(4) 0.49323(17) 0.3329(2) 0.0190(8) Uani 1 1 d . . . . .
C14 C 0.2558(4) 0.51305(16) 0.3578(2) 0.0163(8) Uani 1 1 d . . . . .
C24 C 0.5865(4) 0.40507(16) 0.4315(2) 0.0173(8) Uani 1 1 d . . . . .
C15 C 0.1528(4) 0.48248(16) 0.4851(2) 0.0170(8) Uani 1 1 d . . . . .
C18 C 0.2896(4) 0.45140(16) 0.5082(2) 0.0168(8) Uani 1 1 d . . . . .
C8 C 0.2424(4) 0.63237(16) 0.2880(2) 0.0208(9) Uani 1 1 d . . . . .
C29 C 0.6787(4) 0.59092(16) 0.3722(2) 0.0181(8) Uani 1 1 d . . . . .
H29 H 0.5895 0.6116 0.3706 0.022 Uiso 1 1 calc R . . . .
C19 C 0.4614(4) 0.37743(16) 0.4734(2) 0.0164(8) Uani 1 1 d . . . . .
H19 H 0.4796 0.3783 0.5314 0.020 Uiso 1 1 calc R . . . .
C33 C 0.7662(4) 0.61513(17) 0.3036(3) 0.0249(9) Uani 1 1 d . . . . .
C6 C 0.2405(4) 0.52361(16) 0.2676(2) 0.0189(8) Uani 1 1 d . . . . .
H6 H 0.3338 0.5260 0.2440 0.023 Uiso 1 1 calc R . . . .
C16 C 0.1450(4) 0.54060(16) 0.5284(2) 0.0226(9) Uani 1 1 d . . . . .
H16A H 0.2221 0.5644 0.5123 0.034 Uiso 1 1 calc GR . . . .
H16B H 0.1486 0.5344 0.5854 0.034 Uiso 1 1 calc GR . . . .
H16C H 0.0593 0.5596 0.5147 0.034 Uiso 1 1 calc GR . . . .
C21 C 0.3501(4) 0.27584(16) 0.4939(2) 0.0251(9) Uani 1 1 d . . . . .
H21 H 0.2555 0.2898 0.4832 0.030 Uiso 1 1 calc R . . . .
C30 C 0.7393(4) 0.60071(17) 0.4565(2) 0.0249(9) Uani 1 1 d . . . . .
H30 H 0.8344 0.5853 0.4580 0.030 Uiso 1 1 calc R . . . .
C4 C 0.1532(4) 0.32378(15) 0.1839(2) 0.0217(8) Uani 1 1 d . . . . .
C25 C 0.6896(4) 0.43454(16) 0.3028(2) 0.0193(8) Uani 1 1 d . . . . .
C13 C 0.1979(4) 0.65691(17) 0.3589(2) 0.0259(9) Uani 1 1 d . . . . .
H13 H 0.1204 0.6419 0.3852 0.031 Uiso 1 1 calc R . . . .
C9 C 0.3582(4) 0.65506(17) 0.2502(2) 0.0286(9) Uani 1 1 d . . . . .
H9 H 0.3895 0.6386 0.2025 0.034 Uiso 1 1 calc R . . . .
C7 C 0.1658(4) 0.58100(15) 0.2528(2) 0.0220(8) Uani 1 1 d . . . . .
H7A H 0.1553 0.5867 0.1954 0.026 Uiso 1 1 calc R . . . .
H7B H 0.0734 0.5791 0.2762 0.026 Uiso 1 1 calc R . . . .
C26 C 0.8059(4) 0.39009(17) 0.3001(3) 0.0288(10) Uani 1 1 d . . . . .
H26A H 0.8439 0.3852 0.3531 0.043 Uiso 1 1 calc GR . . . .
H26B H 0.8777 0.4032 0.2643 0.043 Uiso 1 1 calc GR . . . .
H26C H 0.7696 0.3538 0.2813 0.043 Uiso 1 1 calc GR . . . .
C11 C 0.3832(4) 0.72637(19) 0.3532(3) 0.0333(11) Uani 1 1 d . . . . .
H11 H 0.4301 0.7578 0.3753 0.040 Uiso 1 1 calc R . . . .
C12 C 0.2677(4) 0.70370(17) 0.3914(3) 0.0316(10) Uani 1 1 d . . . . .
H12 H 0.2367 0.7200 0.4393 0.038 Uiso 1 1 calc R . . . .
C2 C 0.2998(4) 0.31193(18) 0.1538(2) 0.0277(10) Uani 1 1 d . . . . .
H2A H 0.3145 0.3321 0.1041 0.042 Uiso 1 1 calc GR . . . .
H2B H 0.3114 0.2711 0.1453 0.042 Uiso 1 1 calc GR . . . .
H2C H 0.3661 0.3250 0.1930 0.042 Uiso 1 1 calc GR . . . .
C20 C 0.4523(4) 0.31395(16) 0.4481(2) 0.0218(9) Uani 1 1 d . . . . .
H20A H 0.4277 0.3127 0.3916 0.026 Uiso 1 1 calc R . . . .
H20B H 0.5444 0.2970 0.4534 0.026 Uiso 1 1 calc R . . . .
C17 C 0.0309(4) 0.44354(19) 0.5089(2) 0.0256(9) Uani 1 1 d . . . . .
H17A H -0.0552 0.4618 0.4942 0.038 Uiso 1 1 calc GR . . . .
H17B H 0.0324 0.4373 0.5660 0.038 Uiso 1 1 calc GR . . . .
H17C H 0.0387 0.4071 0.4817 0.038 Uiso 1 1 calc GR . . . .
C27 C 0.6344(4) 0.44478(18) 0.2177(2) 0.0271(9) Uani 1 1 d . . . . .
H27A H 0.6063 0.4085 0.1946 0.041 Uiso 1 1 calc GR . . . .
H27B H 0.7063 0.4618 0.1853 0.041 Uiso 1 1 calc GR . . . .
H27C H 0.5558 0.4705 0.2198 0.041 Uiso 1 1 calc GR . . . .
C1 C 0.0459(4) 0.30444(19) 0.1233(3) 0.0324(11) Uani 1 1 d . . . . .
H1A H -0.0451 0.3160 0.1411 0.049 Uiso 1 1 calc GR . . . .
H1B H 0.0491 0.2631 0.1181 0.049 Uiso 1 1 calc GR . . . .
H1C H 0.0655 0.3220 0.0722 0.049 Uiso 1 1 calc GR . . . .
C31 C 0.6509(5) 0.56832(18) 0.5184(2) 0.0366(11) Uani 1 1 d . . . . .
H31A H 0.5546 0.5782 0.5111 0.055 Uiso 1 1 calc GR . . . .
H31B H 0.6799 0.5791 0.5716 0.055 Uiso 1 1 calc GR . . . .
H31C H 0.6628 0.5274 0.5113 0.055 Uiso 1 1 calc GR . . . .
C32 C 0.7436(5) 0.66522(18) 0.4777(2) 0.0322(10) Uani 1 1 d . . . . .
H32A H 0.8074 0.6847 0.4424 0.048 Uiso 1 1 calc GR . . . .
H32B H 0.7739 0.6698 0.5323 0.048 Uiso 1 1 calc GR . . . .
H32C H 0.6522 0.6815 0.4715 0.048 Uiso 1 1 calc GR . . . .
C10 C 0.4284(4) 0.70208(19) 0.2823(3) 0.0357(11) Uani 1 1 d . . . . .
H10 H 0.5058 0.7172 0.2561 0.043 Uiso 1 1 calc R . . . .
C3 C 0.1265(4) 0.29698(17) 0.2655(3) 0.0306(10) Uani 1 1 d . . . . .
H3A H 0.1962 0.3099 0.3028 0.046 Uiso 1 1 calc GR . . . .
H3B H 0.1302 0.2556 0.2612 0.046 Uiso 1 1 calc GR . . . .
H3C H 0.0361 0.3084 0.2844 0.046 Uiso 1 1 calc GR . . . .
C34 C 0.8030(5) 0.6088(2) 0.1631(3) 0.0421(12) Uani 1 1 d . . . . .
H34A H 0.7523 0.5989 0.1152 0.063 Uiso 1 1 calc GR . . . .
H34B H 0.8874 0.5865 0.1654 0.063 Uiso 1 1 calc GR . . . .
H34C H 0.8255 0.6493 0.1622 0.063 Uiso 1 1 calc GR . . . .
C22 C 0.3624(6) 0.21419(19) 0.4627(3) 0.0530(14) Uani 1 1 d . . . . .
H22A H 0.3409 0.2134 0.4063 0.080 Uiso 1 1 calc GR . . . .
H22B H 0.2983 0.1897 0.4911 0.080 Uiso 1 1 calc GR . . . .
H22C H 0.4557 0.2005 0.4709 0.080 Uiso 1 1 calc GR . . . .
C23 C 0.3751(6) 0.2775(2) 0.5836(3) 0.0555(15) Uani 1 1 d . . . . .
H23A H 0.4700 0.2671 0.5947 0.083 Uiso 1 1 calc GR . . . .
H23B H 0.3137 0.2507 0.6098 0.083 Uiso 1 1 calc GR . . . .
H23C H 0.3574 0.3159 0.6034 0.083 Uiso 1 1 calc GR . . . .

loop_
_atom_site_aniso_label
_atom_site_aniso_U_11
_atom_site_aniso_U_22
_atom_site_aniso_U_33
_atom_site_aniso_U_23
_atom_site_aniso_U_13
_atom_site_aniso_U_12
O3 0.0134(12) 0.0173(13) 0.0180(12) -0.0004(11) -0.0013(11) -0.0001(11)
O2 0.0191(13) 0.0178(14) 0.0196(13) -0.0014(11) -0.0038(11) 0.0026(11)
O1 0.0220(13) 0.0134(13) 0.0206(13) -0.0056(11) -0.0090(12) 0.0046(11)
O5 0.0195(13) 0.0240(15) 0.0256(14) 0.0026(12) -0.0060(12) -0.0014(12)
O6 0.0130(13) 0.0227(15) 0.0289(14) 0.0028(12) 0.0018(11) -0.0004(12)
O4 0.0287(14) 0.0253(15) 0.0148(13) -0.0011(11) -0.0063(12) 0.0053(13)
O8 0.0279(15) 0.0372(17) 0.0211(14) 0.0077(13) 0.0056(12) 0.0034(14)
O7 0.0317(16) 0.0264(16) 0.0444(18) 0.0033(15) 0.0094(15) -0.0075(15)
N4 0.0132(14) 0.0209(18) 0.0186(16) 0.0024(14) -0.0010(13) 0.0003(14)
N2 0.0141(15) 0.0195(16) 0.0130(14) -0.0002(13) -0.0010(13) -0.0010(14)
N1 0.0165(15) 0.0150(16) 0.0168(15) 0.0007(13) -0.0049(13) -0.0006(14)
N3 0.0159(15) 0.0176(16) 0.0158(15) -0.0008(13) -0.0029(13) 0.0010(14)
N5 0.0119(14) 0.0164(16) 0.0194(15) -0.0020(13) 0.0011(14) -0.0013(13)
C5 0.0175(18) 0.0155(19) 0.0136(17) 0.0006(15) 0.0011(15) 0.0018(16)
C28 0.0195(19) 0.020(2) 0.0180(18) 0.0030(16) -0.0010(16) 0.0017(17)
C14 0.0193(18) 0.0115(19) 0.0181(18) -0.0024(16) -0.0005(16) 0.0044(16)
C24 0.0198(19) 0.0115(19) 0.0207(19) -0.0022(16) -0.0036(17) 0.0014(16)
C15 0.0156(18) 0.022(2) 0.0132(17) 0.0039(15) 0.0013(15) -0.0007(17)
C18 0.0195(19) 0.017(2) 0.0135(18) 0.0055(16) 0.0035(15) -0.0034(17)
C8 0.027(2) 0.0128(19) 0.023(2) 0.0038(16) -0.0047(17) 0.0042(17)
C29 0.0163(17) 0.0160(19) 0.0221(19) -0.0008(16) 0.0003(15) 0.0016(16)
C19 0.0158(18) 0.019(2) 0.0147(18) 0.0037(16) -0.0029(15) 0.0018(16)
C33 0.025(2) 0.019(2) 0.031(2) 0.0060(19) 0.0004(19) 0.0051(18)
C6 0.0206(19) 0.0159(19) 0.0201(18) -0.0040(16) 0.0001(16) -0.0052(17)
C16 0.023(2) 0.029(2) 0.0160(18) -0.0057(17) -0.0019(17) 0.0064(19)
C21 0.023(2) 0.017(2) 0.035(2) 0.0045(18) 0.0016(19) -0.0022(18)
C30 0.028(2) 0.021(2) 0.026(2) -0.0021(18) -0.0068(18) -0.0019(19)
C4 0.024(2) 0.0114(19) 0.030(2) -0.0045(17) -0.0048(19) 0.0012(17)
C25 0.0163(18) 0.018(2) 0.0233(19) -0.0011(16) 0.0042(16) -0.0003(16)
C13 0.029(2) 0.021(2) 0.027(2) -0.0019(18) -0.0016(19) 0.0012(19)
C9 0.033(2) 0.025(2) 0.028(2) -0.0062(19) 0.001(2) 0.007(2)
C7 0.026(2) 0.019(2) 0.0218(19) 0.0004(17) -0.0018(17) 0.0023(18)
C26 0.026(2) 0.022(2) 0.039(2) -0.0058(19) 0.008(2) 0.0025(18)
C11 0.028(2) 0.021(2) 0.051(3) -0.012(2) 0.001(2) -0.0029(19)
C12 0.031(2) 0.021(2) 0.043(3) -0.010(2) 0.001(2) 0.004(2)
C2 0.027(2) 0.024(2) 0.032(2) -0.0090(19) -0.0027(19) 0.0054(19)
C20 0.024(2) 0.017(2) 0.024(2) 0.0009(18) 0.0004(17) 0.0000(17)
C17 0.022(2) 0.035(2) 0.021(2) 0.0059(19) 0.0052(17) 0.0005(19)
C27 0.027(2) 0.032(2) 0.022(2) -0.0021(18) 0.0019(18) -0.008(2)
C1 0.030(2) 0.024(2) 0.043(3) -0.010(2) -0.012(2) 0.007(2)
C31 0.063(3) 0.025(2) 0.021(2) 0.0035(18) -0.004(2) -0.005(2)
C32 0.040(2) 0.026(2) 0.030(2) -0.0041(19) 0.001(2) -0.005(2)
C10 0.030(2) 0.032(3) 0.046(3) -0.004(2) 0.005(2) -0.005(2)
C3 0.033(2) 0.019(2) 0.040(2) 0.0025(19) 0.004(2) 0.001(2)
C34 0.044(3) 0.056(3) 0.026(2) 0.015(2) 0.012(2) 0.005(3)
C22 0.065(3) 0.023(2) 0.071(4) -0.004(2) 0.020(3) -0.017(3)
C23 0.078(4) 0.051(3) 0.037(3) 0.015(3) 0.004(3) -0.027(3)

loop_
_atom_type_symbol
_atom_type_description
_atom_type_scat_dispersion_real
_atom_type_scat_dispersion_imag
_atom_type_scat_source
C C 0.0033 0.0016 'International Tables Vol C Tables 4.2.6.8 and 6.1.1.4'
H H 0.0000 0.0000 'International Tables Vol C Tables 4.2.6.8 and 6.1.1.4'
N N 0.0061 0.0033 'International Tables Vol C Tables 4.2.6.8 and 6.1.1.4'
O O 0.0106 0.0060 'International Tables Vol C Tables 4.2.6.8 and 6.1.1.4'

loop_
_geom_angle_atom_site_label_1
_geom_angle_atom_site_label_2
_geom_angle_atom_site_label_3
_geom_angle
_geom_angle_site_symmetry_1
_geom_angle_site_symmetry_3
_geom_angle_publ_flag
C5 O1 C4 121.4(3) . . ?
C33 O8 C34 116.8(3) . . ?
C24 N4 H4 119.2 . . ?
C24 N4 C25 121.6(3) . . ?
C25 N4 H4 119.2 . . ?
C14 N2 H2 119.8 . . ?
C14 N2 C15 120.3(3) . . ?
C15 N2 H2 119.8 . . ?
C5 N1 H1 119.4 . . ?
C5 N1 C6 121.2(3) . . ?
C6 N1 H1 119.4 . . ?
C18 N3 H3 119.8 . . ?
C18 N3 C19 120.5(3) . . ?
C19 N3 H3 119.8 . . ?
C28 N5 H5 118.8 . . ?
C28 N5 C29 122.4(3) . . ?
C29 N5 H5 118.8 . . ?
O2 C5 O1 124.8(3) . . ?
O2 C5 N1 124.1(3) . . ?
O1 C5 N1 111.1(3) . . ?
O6 C28 N5 122.7(4) . . ?
O6 C28 C25 121.7(3) . . ?
N5 C28 C25 115.3(3) . . ?
O3 C14 N2 122.5(3) . . ?
O3 C14 C6 119.5(3) . . ?
N2 C14 C6 118.0(3) . . ?
O5 C24 N4 123.2(3) . . ?
O5 C24 C19 120.6(3) . . ?
N4 C24 C19 116.1(3) . . ?
N2 C15 C18 110.2(3) . . ?
N2 C15 C16 110.4(3) . . ?
N2 C15 C17 107.6(3) . . ?
C16 C15 C18 109.5(3) . . ?
C16 C15 C17 110.9(3) . . ?
C17 C15 C18 108.2(3) . . ?
O4 C18 N3 122.5(3) . . ?
O4 C18 C15 121.2(3) . . ?
N3 C18 C15 116.1(3) . . ?
C13 C8 C9 118.9(4) . . ?
C13 C8 C7 120.2(4) . . ?
C9 C8 C7 120.8(3) . . ?
N5 C29 H29 106.5 . . ?
N5 C29 C33 109.1(3) . . ?
N5 C29 C30 112.9(3) . . ?
C33 C29 H29 106.5 . . ?
C33 C29 C30 114.9(3) . . ?
C30 C29 H29 106.5 . . ?
N3 C19 C24 114.1(3) . . ?
N3 C19 H19 107.5 . . ?
N3 C19 C20 111.4(3) . . ?
C24 C19 H19 107.5 . . ?
C20 C19 C24 108.7(3) . . ?
C20 C19 H19 107.5 . . ?
O8 C33 C29 110.6(3) . . ?
O7 C33 O8 123.7(4) . . ?
O7 C33 C29 125.6(4) . . ?
N1 C6 C14 112.5(3) . . ?
N1 C6 H6 108.3 . . ?
N1 C6 C7 109.2(3) . . ?
C14 C6 H6 108.3 . . ?
C7 C6 C14 110.0(3) . . ?
C7 C6 H6 108.3 . . ?
C15 C16 H16A 109.5 . . ?
C15 C16 H16B 109.5 . . ?
C15 C16 H16C 109.5 . . ?
H16A C16 H16B 109.5 . . ?
H16A C16 H16C 109.5 . . ?
H16B C16 H16C 109.5 . . ?
C20 C21 H21 108.5 . . ?
C22 C21 H21 108.5 . . ?
C22 C21 C20 108.7(3) . . ?
C23 C21 H21 108.5 . . ?
C23 C21 C20 112.1(4) . . ?
C23 C21 C22 110.4(4) . . ?
C29 C30 H30 108.8 . . ?
C31 C30 C29 109.4(3) . . ?
C31 C30 H30 108.8 . . ?
C31 C30 C32 109.6(3) . . ?
C32 C30 C29 111.3(3) . . ?
C32 C30 H30 108.8 . . ?
O1 C4 C2 109.0(3) . . ?
O1 C4 C1 102.0(3) . . ?
O1 C4 C3 110.9(3) . . ?
C1 C4 C2 111.0(3) . . ?
C1 C4 C3 111.2(3) . . ?
C3 C4 C2 112.3(3) . . ?
N4 C25 C28 110.8(3) . . ?
N4 C25 C26 111.9(3) . . ?
N4 C25 C27 107.4(3) . . ?
C26 C25 C28 110.7(3) . . ?
C26 C25 C27 109.4(3) . . ?
C27 C25 C28 106.5(3) . . ?
C8 C13 H13 119.8 . . ?
C8 C13 C12 120.5(4) . . ?
C12 C13 H13 119.8 . . ?
C8 C9 H9 119.6 . . ?
C8 C9 C10 120.9(4) . . ?
C10 C9 H9 119.6 . . ?
C8 C7 C6 113.0(3) . . ?
C8 C7 H7A 109.0 . . ?
C8 C7 H7B 109.0 . . ?
C6 C7 H7A 109.0 . . ?
C6 C7 H7B 109.0 . . ?
H7A C7 H7B 107.8 . . ?
C25 C26 H26A 109.5 . . ?
C25 C26 H26B 109.5 . . ?
C25 C26 H26C 109.5 . . ?
H26A C26 H26B 109.5 . . ?
H26A C26 H26C 109.5 . . ?
H26B C26 H26C 109.5 . . ?
C12 C11 H11 120.2 . . ?
C10 C11 H11 120.2 . . ?
C10 C11 C12 119.5(4) . . ?
C13 C12 H12 119.8 . . ?
C11 C12 C13 120.4(4) . . ?
C11 C12 H12 119.8 . . ?
C4 C2 H2A 109.5 . . ?
C4 C2 H2B 109.5 . . ?
C4 C2 H2C 109.5 . . ?
H2A C2 H2B 109.5 . . ?
H2A C2 H2C 109.5 . . ?
H2B C2 H2C 109.5 . . ?
C19 C20 H20A 108.0 . . ?
C19 C20 H20B 108.0 . . ?
C21 C20 C19 117.0(3) . . ?
C21 C20 H20A 108.0 . . ?
C21 C20 H20B 108.0 . . ?
H20A C20 H20B 107.3 . . ?
C15 C17 H17A 109.5 . . ?
C15 C17 H17B 109.5 . . ?
C15 C17 H17C 109.5 . . ?
H17A C17 H17B 109.5 . . ?
H17A C17 H17C 109.5 . . ?
H17B C17 H17C 109.5 . . ?
C25 C27 H27A 109.5 . . ?
C25 C27 H27B 109.5 . . ?
C25 C27 H27C 109.5 . . ?
H27A C27 H27B 109.5 . . ?
H27A C27 H27C 109.5 . . ?
H27B C27 H27C 109.5 . . ?
C4 C1 H1A 109.5 . . ?
C4 C1 H1B 109.5 . . ?
C4 C1 H1C 109.5 . . ?
H1A C1 H1B 109.5 . . ?
H1A C1 H1C 109.5 . . ?
H1B C1 H1C 109.5 . . ?
C30 C31 H31A 109.5 . . ?
C30 C31 H31B 109.5 . . ?
C30 C31 H31C 109.5 . . ?
H31A C31 H31B 109.5 . . ?
H31A C31 H31C 109.5 . . ?
H31B C31 H31C 109.5 . . ?
C30 C32 H32A 109.5 . . ?
C30 C32 H32B 109.5 . . ?
C30 C32 H32C 109.5 . . ?
H32A C32 H32B 109.5 . . ?
H32A C32 H32C 109.5 . . ?
H32B C32 H32C 109.5 . . ?
C9 C10 H10 120.1 . . ?
C11 C10 C9 119.8(4) . . ?
C11 C10 H10 120.1 . . ?
C4 C3 H3A 109.5 . . ?
C4 C3 H3B 109.5 . . ?
C4 C3 H3C 109.5 . . ?
H3A C3 H3B 109.5 . . ?
H3A C3 H3C 109.5 . . ?
H3B C3 H3C 109.5 . . ?
O8 C34 H34A 109.5 . . ?
O8 C34 H34B 109.5 . . ?
O8 C34 H34C 109.5 . . ?
H34A C34 H34B 109.5 . . ?
H34A C34 H34C 109.5 . . ?
H34B C34 H34C 109.5 . . ?
C21 C22 H22A 109.5 . . ?
C21 C22 H22B 109.5 . . ?
C21 C22 H22C 109.5 . . ?
H22A C22 H22B 109.5 . . ?
H22A C22 H22C 109.5 . . ?
H22B C22 H22C 109.5 . . ?
C21 C23 H23A 109.5 . . ?
C21 C23 H23B 109.5 . . ?
C21 C23 H23C 109.5 . . ?
H23A C23 H23B 109.5 . . ?
H23A C23 H23C 109.5 . . ?
H23B C23 H23C 109.5 . . ?

loop_
_geom_bond_atom_site_label_1
_geom_bond_atom_site_label_2
_geom_bond_distance
_geom_bond_site_symmetry_2
_geom_bond_publ_flag
O3 C14 1.231(4) . ?
O2 C5 1.233(4) . ?
O1 C5 1.333(4) . ?
O1 C4 1.490(4) . ?
O5 C24 1.222(4) . ?
O6 C28 1.240(4) . ?
O4 C18 1.221(4) . ?
O8 C33 1.336(5) . ?
O8 C34 1.443(5) . ?
O7 C33 1.201(4) . ?
N4 H4 0.8600 . ?
N4 C24 1.350(4) . ?
N4 C25 1.462(4) . ?
N2 H2 0.8600 . ?
N2 C14 1.342(5) . ?
N2 C15 1.470(4) . ?
N1 H1 0.8600 . ?
N1 C5 1.341(4) . ?
N1 C6 1.460(4) . ?
N3 H3 0.8600 . ?
N3 C18 1.352(5) . ?
N3 C19 1.463(4) . ?
N5 H5 0.8600 . ?
N5 C28 1.328(5) . ?
N5 C29 1.449(5) . ?
C28 C25 1.539(5) . ?
C14 C6 1.527(5) . ?
C24 C19 1.528(5) . ?
C15 C18 1.545(5) . ?
C15 C16 1.525(5) . ?
C15 C17 1.529(5) . ?
C8 C13 1.377(5) . ?
C8 C9 1.381(5) . ?
C8 C7 1.513(5) . ?
C29 H29 0.9800 . ?
C29 C33 1.523(5) . ?
C29 C30 1.535(5) . ?
C19 H19 0.9800 . ?
C19 C20 1.528(5) . ?
C6 H6 0.9800 . ?
C6 C7 1.527(5) . ?
C16 H16A 0.9600 . ?
C16 H16B 0.9600 . ?
C16 H16C 0.9600 . ?
C21 H21 0.9800 . ?
C21 C20 1.522(5) . ?
C21 C22 1.520(6) . ?
C21 C23 1.513(6) . ?
C30 H30 0.9800 . ?
C30 C31 1.529(6) . ?
C30 C32 1.532(6) . ?
C4 C2 1.518(5) . ?
C4 C1 1.508(5) . ?
C4 C3 1.514(5) . ?
C25 C26 1.518(5) . ?
C25 C27 1.529(5) . ?
C13 H13 0.9300 . ?
C13 C12 1.381(5) . ?
C9 H9 0.9300 . ?
C9 C10 1.385(6) . ?
C7 H7A 0.9700 . ?
C7 H7B 0.9700 . ?
C26 H26A 0.9600 . ?
C26 H26B 0.9600 . ?
C26 H26C 0.9600 . ?
C11 H11 0.9300 . ?
C11 C12 1.381(6) . ?
C11 C10 1.376(6) . ?
C12 H12 0.9300 . ?
C2 H2A 0.9600 . ?
C2 H2B 0.9600 . ?
C2 H2C 0.9600 . ?
C20 H20A 0.9700 . ?
C20 H20B 0.9700 . ?
C17 H17A 0.9600 . ?
C17 H17B 0.9600 . ?
C17 H17C 0.9600 . ?
C27 H27A 0.9600 . ?
C27 H27B 0.9600 . ?
C27 H27C 0.9600 . ?
C1 H1A 0.9600 . ?
C1 H1B 0.9600 . ?
C1 H1C 0.9600 . ?
C31 H31A 0.9600 . ?
C31 H31B 0.9600 . ?
C31 H31C 0.9600 . ?
C32 H32A 0.9600 . ?
C32 H32B 0.9600 . ?
C32 H32C 0.9600 . ?
C10 H10 0.9300 . ?
C3 H3A 0.9600 . ?
C3 H3B 0.9600 . ?
C3 H3C 0.9600 . ?
C34 H34A 0.9600 . ?
C34 H34B 0.9600 . ?
C34 H34C 0.9600 . ?
C22 H22A 0.9600 . ?
C22 H22B 0.9600 . ?
C22 H22C 0.9600 . ?
C23 H23A 0.9600 . ?
C23 H23B 0.9600 . ?
C23 H23C 0.9600 . ?

loop_
_smtbx_masks_void_nr
_smtbx_masks_void_average_x
_smtbx_masks_void_average_y
_smtbx_masks_void_average_z
_smtbx_masks_void_volume
_smtbx_masks_void_count_electrons
_smtbx_masks_void_content
1 -0.021 0.217 0.000 7.2 0.1 ?
2 0.021 0.717 0.500 7.2 0.1 ?
3 0.479 0.283 0.000 7.2 0.1 ?
4 0.521 0.783 0.500 7.2 0.1 ?
